data_1556991
loop_
_publ_author_name
'Garavelli, A.'
'Mitolo, D.'
'Pinto, D.'
'Vurro, F.'

_publ_section_title
;
 Lucabindiite, (K,NH4)As4O6(Cl,Br), a new fumarole mineral from the "La
 Fossa" crater at Vulcano, Aeolian Islands, Italy
;
_journal_name_full 'American Mineralogist'
_journal_page_first 470
_journal_page_last 477
_journal_paper_doi 10.2138/am.2013.4194
_journal_volume 98
_journal_year 2013
_chemical_formula_sum 'As4 Br0.3 Cl0.5 F0.2 H1.92 K0.52 N0.48 O6'
_chemical_name_common '[K0.52(NH4)0.48]As4O6(Cl0.5Br0.3F0.2)'
_chemical_name_mineral lucabindiite
_space_group_IT_number 191
_space_group_name_Hall '-P 6 2'
_space_group_name_H-M_alt 'P 6/m m m'
_cell_angle_alpha 90
_cell_angle_beta 90
_cell_angle_gamma 120
_cell_formula_units_Z 1
_cell_length_a 5.2386(7)
_cell_length_b 5.2386(7)
_cell_length_c 9.014(2)
_cell_volume 214.23(6)
_diffrn_ambient_pressure 100
_diffrn_ambient_temperature 298
_cod_data_source_file lucabindiite.cif
_cod_data_source_block lucabindiite
_cod_original_formula_sum 'K0.52 N0.48 As4 O6 Cl0.5 Br0.3 F0.2 H1.92'
_cod_database_code 1556991

loop_
_space_group_symop_id
_space_group_symop_operation_xyz
1 x,y,z
2 -x,-y,-z
3 -y,x-y,z
4 y,-x+y,-z
5 -x+y,-x,z
6 x-y,x,-z
7 -x,-y,z
8 x,y,-z
9 y,-x+y,z
10 -y,x-y,-z
11 x-y,x,z
12 -x+y,-x,-z
13 y,x,-z
14 -y,-x,z
15 x-y,-y,-z
16 -x+y,y,z
17 -x,-x+y,-z
18 x,x-y,z
19 -y,-x,-z
20 y,x,z
21 -x+y,y,-z
22 x-y,-y,z
23 x,x-y,-z
24 -x,-x+y,z

loop_
_atom_site_label
_atom_site_occupancy
_atom_site_fract_x
_atom_site_fract_y
_atom_site_fract_z
_atom_site_adp_type
_atom_site_U_iso_or_equiv
_atom_site_type_symbol
As1 1.0 0.333333 0.666667 0.20309(16) Uiso 0.0145(4) As
O 1.0 0.500000 0.000000 0.3106(10) Uiso 0.0192(16) O
K 0.52(5) 0.000000 0.000000 0.500000 Uiso 0.043(5) K
N 0.48(5) 0.000000 0.000000 0.500000 Uiso 0.043(5) N
Br1 0.3000 0.000000 0.000000 0.000000 Uiso 0.0366(16) Br
Cl1 0.5000 0.000000 0.000000 0.000000 Uiso 0.0366(16) Cl
F1 0.2000 0.000000 0.000000 0.000000 Uiso 0.0366(16) F

loop_
_atom_site_aniso_label
_atom_site_aniso_U_11
_atom_site_aniso_U_22
_atom_site_aniso_U_33
_atom_site_aniso_U_12
_atom_site_aniso_U_13
_atom_site_aniso_U_23
As1 0.0078(4) 0.0078(4) 0.0278(8) 0.0039(2) 0.00000 0.00000
O 0.016(2) 0.007(3) 0.031(4) 0.0034(15) 0.00000 0.00000
K 0.041(5) 0.041(5) 0.047(9) 0.020(3) 0.00000 0.00000
N 0.041(5) 0.041(5) 0.047(9) 0.020(3) 0.00000 0.00000
Br1 0.0206(16) 0.0206(16) 0.069(5) 0.0103(8) 0.00000 0.00000
Cl1 0.0206(16) 0.0206(16) 0.069(5) 0.0103(8) 0.00000 0.00000
F1 0.0206(16) 0.0206(16) 0.069(5) 0.0103(8) 0.00000 0.00000
